data_4316525
loop_
_publ_author_name
'W. Alexander Merrill'
'Eric Rivard'
'Jeffrey S. DeRopp'
'Xinping Wang'
'Bobby D. Ellis'
'James C. Fettinger'
'Bernd Wrackmeyer'
'Philip P. Power'

_publ_section_title
;
 Synthesis and Characterization of the M(II) (M = Ge, Sn, or Pb)
 Phosphinidene Dimers {M(\m-PAr')}2 (Ar' = C6H3-2,6-(C6H3-2,6-Pri2)2)
;
_journal_name_full 'Inorganic Chemistry'
_journal_page_first 8481
_journal_page_last 8486
_journal_paper_doi 10.1021/ic101068a
_journal_volume 49
_journal_year 2010
_chemical_formula_moiety 'C60 H74 P2 Pb2, C6 H14'
_chemical_formula_sum 'C66 H88 P2 Pb2'
_chemical_formula_weight 1357.70
_chemical_melting_point 274
_chemical_name_systematic
; 
 ? 
;
_space_group_IT_number 12
_symmetry_cell_setting monoclinic
_symmetry_space_group_name_Hall '-I 2y'
_symmetry_space_group_name_H-M 'I 1 2/m 1'
_atom_sites_solution_hydrogens geom
_atom_sites_solution_primary direct
_atom_sites_solution_secondary difmap
_audit_creation_method SHELXL-97
_cell_angle_alpha 90.00
_cell_angle_beta 98.436(5)
_cell_angle_gamma 90.00
_cell_formula_units_Z 2
_cell_length_a 11.842(3)
_cell_length_b 20.591(6)
_cell_length_c 12.734(4)
_cell_measurement_reflns_used 8050
_cell_measurement_temperature 90(2)
_cell_measurement_theta_max 27.65
_cell_measurement_theta_min 2.19
_cell_volume 3071.4(15)
_computing_cell_refinement 'SAINT (7.60A) (Bruker, 2008)'
_computing_data_collection 'SMART (Version 5.054) (Bruker, 2002)'
_computing_data_reduction 'SAINT (7.60A) (Bruker, 2008)'
_computing_molecular_graphics 'SHELXTL 5.1, XP (Sheldrick, 1994)'
_computing_publication_material SHELXL97
_computing_structure_refinement 'SHELXL-97 (Sheldrick, 2008)'
_computing_structure_solution 'SHELXS-97 (Sheldrick, 2008)'
_diffrn_ambient_temperature 90(2)
_diffrn_measured_fraction_theta_full 0.991
_diffrn_measured_fraction_theta_max 0.991
_diffrn_measurement_device_type 'Bruker SMART1000 CCD'
_diffrn_measurement_method '\w and \f'
_diffrn_radiation_monochromator graphite
_diffrn_radiation_source 'fine-focus sealed tube'
_diffrn_radiation_type MoK\a
_diffrn_radiation_wavelength 0.71073
_diffrn_reflns_av_R_equivalents 0.0743
_diffrn_reflns_av_sigmaI/netI 0.0623
_diffrn_reflns_limit_h_max 15
_diffrn_reflns_limit_h_min -15
_diffrn_reflns_limit_k_max 26
_diffrn_reflns_limit_k_min -26
_diffrn_reflns_limit_l_max 16
_diffrn_reflns_limit_l_min -16
_diffrn_reflns_number 12523
_diffrn_reflns_theta_full 27.50
_diffrn_reflns_theta_max 27.50
_diffrn_reflns_theta_min 1.90
_exptl_absorpt_coefficient_mu 5.563
_exptl_absorpt_correction_T_max 0.2611
_exptl_absorpt_correction_T_min 0.2144
_exptl_absorpt_correction_type multi-scan
_exptl_absorpt_process_details 'SADABS 2008/2 (Sheldrick, 2008)'
_exptl_crystal_colour Purple
_exptl_crystal_density_diffrn 1.468
_exptl_crystal_density_method 'not measured'
_exptl_crystal_description Block
_exptl_crystal_F_000 1356
_exptl_crystal_size_max 0.40
_exptl_crystal_size_mid 0.38
_exptl_crystal_size_min 0.33
_refine_diff_density_max 2.567
_refine_diff_density_min -2.206
_refine_diff_density_rms 0.208
_refine_ls_extinction_method none
_refine_ls_goodness_of_fit_ref 1.095
_refine_ls_hydrogen_treatment constr
_refine_ls_matrix_type full
_refine_ls_number_parameters 196
_refine_ls_number_reflns 3594
_refine_ls_number_restraints 46
_refine_ls_restrained_S_all 1.166
_refine_ls_R_factor_all 0.0865
_refine_ls_R_factor_gt 0.0570
_refine_ls_shift/su_max 0.000
_refine_ls_shift/su_mean 0.000
_refine_ls_structure_factor_coef Fsqd
_refine_ls_weighting_details 'calc w=1/[\s^2^(Fo^2^)+(0.0972P)^2^+0.6110P] where P=(Fo^2^+2Fc^2^)/3'
_refine_ls_weighting_scheme calc
_refine_ls_wR_factor_gt 0.1486
_refine_ls_wR_factor_ref 0.1607
_reflns_number_gt 2569
_reflns_number_total 3594
_reflns_threshold_expression >2sigma(I)
_cod_data_source_file ic101068a_si_001_3.cif
_cod_data_source_block wam08fmi
_cod_original_cell_volume 3071.6(15)
_cod_original_sg_symbol_H-M 'I 2/m'
_cod_database_code 4316525

loop_
_symmetry_equiv_pos_as_xyz
'x, y, z'
'-x, y, -z'
'x+1/2, y+1/2, z+1/2'
'-x+1/2, y+1/2, -z+1/2'
'-x, -y, -z'
'x, -y, z'
'-x+1/2, -y+1/2, -z+1/2'
'x+1/2, -y+1/2, z+1/2'

loop_
_atom_site_label
_atom_site_type_symbol
_atom_site_fract_x
_atom_site_fract_y
_atom_site_fract_z
_atom_site_U_iso_or_equiv
_atom_site_adp_type
_atom_site_occupancy
_atom_site_symmetry_multiplicity
_atom_site_calc_flag
_atom_site_refinement_flags
_atom_site_disorder_assembly
_atom_site_disorder_group
Pb1 Pb 0.46709(10) 0.5000 0.62905(14) 0.0230(3) Uani 0.50 2 d SP . 1
Pb2 Pb 0.42185(10) 0.5000 0.62773(16) 0.0234(3) Uani 0.50 2 d SP . 2
P1 P 0.5550(3) 0.57687(14) 0.5363(2) 0.0212(7) Uani 0.50 1 d P . .
C1 C 0.5000 0.6621(5) 0.5000 0.043(3) Uani 1 2 d S . .
C2 C 0.4664(7) 0.6974(3) 0.5863(7) 0.0360(18) Uani 1 1 d . . .
C3 C 0.4677(7) 0.7641(3) 0.5856(7) 0.0378(18) Uani 1 1 d . . .
H3 H 0.4464 0.7874 0.6441 0.045 Uiso 1 1 calc R . .
C4 C 0.5000 0.7981(5) 0.5000 0.050(3) Uani 1 2 d S . .
H4 H 0.5000 0.8442 0.5000 0.060 Uiso 1 2 calc SR . .
C5 C 0.4295(6) 0.6623(3) 0.6787(6) 0.0321(16) Uani 1 1 d . . .
C6 C 0.3132(7) 0.6487(4) 0.6777(6) 0.0351(17) Uani 1 1 d . . .
C7 C 0.2818(7) 0.6159(4) 0.7653(6) 0.0373(18) Uani 1 1 d . . .
H7 H 0.2039 0.6052 0.7658 0.045 Uiso 1 1 calc R . .
C8 C 0.3622(7) 0.5985(5) 0.8513(6) 0.046(2) Uani 1 1 d . . .
H8 H 0.3389 0.5759 0.9094 0.055 Uiso 1 1 calc R . .
C9 C 0.4744(7) 0.6138(5) 0.8528(6) 0.044(2) Uani 1 1 d . . .
H9 H 0.5282 0.6031 0.9131 0.053 Uiso 1 1 calc R . .
C10 C 0.5113(6) 0.6455(4) 0.7658(6) 0.0359(18) Uani 1 1 d . . .
C11 C 0.2226(6) 0.6679(4) 0.5864(6) 0.0383(18) Uani 0.62 1 d PD . 1
H11 H 0.2598 0.7020 0.5473 0.046 Uiso 0.62 1 calc PR . 1
C12 C 0.1934(17) 0.6156(8) 0.5081(13) 0.060(4) Uani 0.62 1 d PDU . 1
H12A H 0.1527 0.6341 0.4423 0.090 Uiso 0.62 1 calc PR . 1
H12B H 0.1446 0.5836 0.5365 0.090 Uiso 0.62 1 calc PR . 1
H12C H 0.2635 0.5944 0.4934 0.090 Uiso 0.62 1 calc PR . 1
C13 C 0.1263(10) 0.7025(7) 0.6272(11) 0.036(3) Uani 0.62 1 d PD . 1
H13A H 0.0792 0.6709 0.6587 0.054 Uiso 0.62 1 calc PR . 1
H13B H 0.0795 0.7250 0.5684 0.054 Uiso 0.62 1 calc PR . 1
H13C H 0.1573 0.7342 0.6812 0.054 Uiso 0.62 1 calc PR . 1
C11A C 0.2226(6) 0.6679(4) 0.5864(6) 0.0383(18) Uani 0.38 1 d PD . 2
H11A H 0.2649 0.6827 0.5283 0.046 Uiso 0.38 1 calc PR . 2
C12A C 0.1533(15) 0.6089(6) 0.5425(15) 0.027(4) Uani 0.38 1 d PDU . 2
H12D H 0.1071 0.6203 0.4748 0.040 Uiso 0.38 1 calc PR . 2
H12E H 0.1030 0.5953 0.5931 0.040 Uiso 0.38 1 calc PR . 2
H12F H 0.2051 0.5733 0.5315 0.040 Uiso 0.38 1 calc PR . 2
C13A C 0.1512(19) 0.7245(8) 0.611(2) 0.037(6) Uani 0.38 1 d PDU . 2
H13D H 0.1063 0.7123 0.6665 0.055 Uiso 0.38 1 calc PR . 2
H13E H 0.0997 0.7370 0.5465 0.055 Uiso 0.38 1 calc PR . 2
H13F H 0.2010 0.7612 0.6350 0.055 Uiso 0.38 1 calc PR . 2
C14 C 0.6364(7) 0.6618(4) 0.7724(8) 0.047(2) Uani 1 1 d . . .
H14 H 0.6494 0.6763 0.7001 0.056 Uiso 1 1 calc R . .
C15 C 0.7161(8) 0.6041(5) 0.8034(12) 0.074(4) Uani 1 1 d . . .
H15A H 0.7015 0.5701 0.7493 0.111 Uiso 1 1 calc R . .
H15B H 0.7023 0.5869 0.8721 0.111 Uiso 1 1 calc R . .
H15C H 0.7957 0.6185 0.8087 0.111 Uiso 1 1 calc R . .
C16 C 0.6682(8) 0.7187(5) 0.8484(7) 0.060(3) Uani 1 1 d . . .
H16A H 0.6455 0.7087 0.9176 0.090 Uiso 1 1 calc R . .
H16B H 0.6286 0.7580 0.8194 0.090 Uiso 1 1 calc R . .
H16C H 0.7509 0.7258 0.8569 0.090 Uiso 1 1 calc R . .
C21 C 0.5082(10) 1.0000(5) 0.7584(8) 0.135(9) Uani 1 2 d SRDU . .
H21A H 0.5458 0.9584 0.7772 0.202 Uiso 0.50 1 calc PR . .
H21B H 0.4462 1.0064 0.8006 0.202 Uiso 0.50 1 calc PR . .
H21C H 0.5638 1.0353 0.7729 0.202 Uiso 0.50 1 calc PR . .
C22 C 0.4583(11) 1.0000(5) 0.6382(8) 0.162(14) Uani 1 2 d SRDU . .
H22A H 0.4077 0.9616 0.6274 0.194 Uiso 0.50 1 calc PR . .
H22B H 0.4077 1.0384 0.6274 0.194 Uiso 0.50 1 calc PR . .
C23 C 0.5180(12) 1.0000(5) 0.5570(8) 0.122(8) Uani 1 2 d SRDU . .
H23A H 0.5687 0.9617 0.5700 0.146 Uiso 0.50 1 calc PR . .
H23B H 0.5687 1.0383 0.5700 0.146 Uiso 0.50 1 calc PR . .

loop_
_atom_site_aniso_label
_atom_site_aniso_U_11
_atom_site_aniso_U_22
_atom_site_aniso_U_33
_atom_site_aniso_U_23
_atom_site_aniso_U_13
_atom_site_aniso_U_12
Pb1 0.0380(8) 0.0211(4) 0.0125(3) 0.000 0.0123(7) 0.000
Pb2 0.0277(7) 0.0210(4) 0.0268(5) 0.000 0.0214(7) 0.000
P1 0.0337(19) 0.0139(13) 0.0193(14) 0.0017(10) 0.0150(13) 0.0005(12)
C1 0.044(7) 0.021(5) 0.074(8) 0.000 0.043(6) 0.000
C2 0.029(4) 0.020(3) 0.062(5) -0.005(3) 0.014(4) -0.001(3)
C3 0.035(5) 0.021(3) 0.053(5) -0.006(3) -0.008(4) 0.007(3)
C4 0.059(9) 0.016(5) 0.068(8) 0.000 -0.014(7) 0.000
C5 0.030(4) 0.025(3) 0.044(4) -0.012(3) 0.010(3) 0.009(3)
C6 0.031(4) 0.037(4) 0.038(4) -0.003(3) 0.007(3) 0.010(3)
C7 0.022(4) 0.060(5) 0.030(4) -0.006(3) 0.006(3) 0.006(3)
C8 0.040(5) 0.072(6) 0.025(4) -0.011(4) 0.006(3) 0.022(4)
C9 0.029(5) 0.073(6) 0.028(4) -0.017(4) -0.001(3) 0.015(4)
C10 0.024(4) 0.035(4) 0.048(4) -0.026(3) 0.003(3) 0.003(3)
C11 0.023(4) 0.052(5) 0.042(4) 0.009(3) 0.008(3) 0.010(3)
C12 0.064(6) 0.063(6) 0.053(6) -0.002(5) 0.008(5) 0.008(5)
C13 0.030(8) 0.024(6) 0.050(8) -0.019(6) -0.007(6) 0.004(6)
C11A 0.023(4) 0.052(5) 0.042(4) 0.009(3) 0.008(3) 0.010(3)
C12A 0.031(6) 0.027(5) 0.022(5) -0.003(4) 0.002(5) 0.011(4)
C13A 0.039(8) 0.033(8) 0.038(7) -0.007(5) 0.005(5) 0.004(5)
C14 0.026(4) 0.040(4) 0.073(6) -0.029(4) 0.003(4) 0.004(3)
C15 0.029(5) 0.050(6) 0.146(12) -0.028(7) 0.021(6) 0.005(4)
C16 0.046(6) 0.047(5) 0.084(7) -0.035(5) 0.002(5) -0.006(4)
C21 0.096(14) 0.114(15) 0.191(19) 0.000 0.010(14) 0.000
C22 0.148(18) 0.19(2) 0.18(2) 0.000 0.115(17) 0.000
C23 0.187(17) 0.056(9) 0.102(13) 0.000 -0.048(13) 0.000

loop_
_atom_type_symbol
_atom_type_description
_atom_type_scat_dispersion_real
_atom_type_scat_dispersion_imag
_atom_type_scat_source
C C 0.0033 0.0016 'International Tables Vol C Tables 4.2.6.8 and 6.1.1.4'
H H 0.0000 0.0000 'International Tables Vol C Tables 4.2.6.8 and 6.1.1.4'
P P 0.1023 0.0942 'International Tables Vol C Tables 4.2.6.8 and 6.1.1.4'
Pb Pb -3.3944 10.1111 'International Tables Vol C Tables 4.2.6.8 and 6.1.1.4'

loop_
_geom_angle_atom_site_label_1
_geom_angle_atom_site_label_2
_geom_angle_atom_site_label_3
_geom_angle
_geom_angle_site_symmetry_1
_geom_angle_site_symmetry_3
_geom_angle_publ_flag
P1 Pb1 P1 86.40(16) 6_565 . ?
P1 Pb1 P1 90.14(12) . 5_666 ?
P1 Pb1 P1 90.14(12) 6_565 2_656 ?
P1 Pb1 P1 74.47(14) 5_666 2_656 ?
P1 Pb2 P1 74.18(14) 6_565 . ?
P1 Pb2 P1 82.71(11) . 5_666 ?
P1 Pb2 P1 82.71(11) 6_565 2_656 ?
C1 P1 Pb1 126.20(18) . . ?
C1 P1 Pb1 111.84(17) . 5_666 ?
Pb1 P1 Pb1 89.86(12) . 5_666 ?
C1 P1 Pb2 117.17(17) . . ?
Pb1 P1 Pb2 89.79(10) 5_666 . ?
C1 P1 Pb2 115.33(16) . 5_666 ?
Pb1 P1 Pb2 95.71(11) . 5_666 ?
Pb2 P1 Pb2 97.29(11) . 5_666 ?
C2 C1 C2 118.4(9) . 2_656 ?
C2 C1 P1 114.1(4) . . ?
C2 C1 P1 122.3(4) 2_656 . ?
C2 C1 P1 122.3(4) . 2_656 ?
C2 C1 P1 114.1(4) 2_656 2_656 ?
C3 C2 C1 120.2(8) . . ?
C3 C2 C5 119.5(8) . . ?
C1 C2 C5 120.4(6) . . ?
C2 C3 C4 120.7(8) . . ?
C2 C3 H3 119.6 . . ?
C4 C3 H3 119.6 . . ?
C3 C4 C3 119.8(10) 2_656 . ?
C3 C4 H4 120.1 2_656 . ?
C3 C4 H4 120.1 . . ?
C6 C5 C10 121.3(7) . . ?
C6 C5 C2 119.2(7) . . ?
C10 C5 C2 119.5(7) . . ?
C7 C6 C5 117.6(7) . . ?
C7 C6 C11 119.8(7) . . ?
C5 C6 C11 122.6(7) . . ?
C8 C7 C6 121.4(8) . . ?
C8 C7 H7 119.3 . . ?
C6 C7 H7 119.3 . . ?
C9 C8 C7 120.4(9) . . ?
C9 C8 H8 119.8 . . ?
C7 C8 H8 119.8 . . ?
C8 C9 C10 120.7(7) . . ?
C8 C9 H9 119.7 . . ?
C10 C9 H9 119.7 . . ?
C5 C10 C9 118.5(7) . . ?
C5 C10 C14 123.1(8) . . ?
C9 C10 C14 118.3(8) . . ?
C12 C11 C13 117.8(10) . . ?
C12 C11 C6 113.5(9) . . ?
C13 C11 C6 110.3(8) . . ?
C12 C11 H11 104.6 . . ?
C13 C11 H11 104.6 . . ?
C6 C11 H11 104.6 . . ?
H12D C12A H12E 109.5 . . ?
H12D C12A H12F 109.5 . . ?
H12E C12A H12F 109.5 . . ?
H13D C13A H13E 109.5 . . ?
H13D C13A H13F 109.5 . . ?
H13E C13A H13F 109.5 . . ?
C10 C14 C16 110.7(7) . . ?
C10 C14 C15 113.8(8) . . ?
C16 C14 C15 110.2(8) . . ?
C10 C14 H14 107.3 . . ?
C16 C14 H14 107.3 . . ?
C15 C14 H14 107.3 . . ?
C14 C15 H15A 109.5 . . ?
C14 C15 H15B 109.5 . . ?
H15A C15 H15B 109.5 . . ?
C14 C15 H15C 109.5 . . ?
H15A C15 H15C 109.5 . . ?
H15B C15 H15C 109.5 . . ?
C14 C16 H16A 109.5 . . ?
C14 C16 H16B 109.5 . . ?
H16A C16 H16B 109.5 . . ?
C14 C16 H16C 109.5 . . ?
H16A C16 H16C 109.5 . . ?
H16B C16 H16C 109.5 . . ?
C22 C21 H21A 109.5 . . ?
C22 C21 H21B 109.5 . . ?
H21A C21 H21B 109.5 . . ?
C22 C21 H21C 109.5 . . ?
H21A C21 H21C 109.5 . . ?
H21B C21 H21C 109.5 . . ?
C23 C22 C21 126.4(12) . . ?
C23 C22 H22A 105.7 . . ?
C21 C22 H22A 105.7 . . ?
C23 C22 H22B 105.7 . . ?
C21 C22 H22B 105.7 . . ?
H22A C22 H22B 106.2 . . ?
C22 C23 C23 131.5(12) . 5_676 ?
C22 C23 H23A 104.4 . . ?
C23 C23 H23A 104.4 5_676 . ?
C22 C23 H23B 104.4 . . ?
C23 C23 H23B 104.4 5_676 . ?
H23A C23 H23B 105.6 . . ?

loop_
_geom_bond_atom_site_label_1
_geom_bond_atom_site_label_2
_geom_bond_distance
_geom_bond_site_symmetry_2
_geom_bond_publ_flag
Pb1 P1 2.312(3) 6_565 ?
Pb1 P1 2.312(3) . ?
Pb1 P1 2.616(3) 5_666 ?
Pb1 P1 2.616(3) 2_656 ?
Pb1 Pb1 3.487(3) 5_666 ?
Pb2 P1 2.625(3) 6_565 ?
Pb2 P1 2.625(3) . ?
Pb2 P1 2.666(3) 5_666 ?
Pb2 P1 2.666(3) 2_656 ?
P1 P1 1.483(8) 2_656 ?
P1 C1 1.905(10) . ?
P1 Pb1 2.616(3) 5_666 ?
P1 Pb2 2.666(3) 5_666 ?
C1 C2 1.422(9) . ?
C1 C2 1.422(9) 2_656 ?
C1 P1 1.905(10) 2_656 ?
C2 C3 1.373(9) . ?
C2 C5 1.500(12) . ?
C3 C4 1.396(11) . ?
C3 H3 0.9500 . ?
C4 C3 1.395(11) 2_656 ?
C4 H4 0.9500 . ?
C5 C6 1.404(11) . ?
C5 C10 1.404(11) . ?
C6 C7 1.400(11) . ?
C6 C11 1.513(11) . ?
C7 C8 1.389(11) . ?
C7 H7 0.9500 . ?
C8 C9 1.362(13) . ?
C8 H8 0.9500 . ?
C9 C10 1.409(13) . ?
C9 H9 0.9500 . ?
C10 C14 1.510(12) . ?
C11 C12 1.474(10) . ?
C11 C13 1.501(9) . ?
C11 H11 1.0000 . ?
C12 H12A 0.9800 . ?
C12 H12B 0.9800 . ?
C12 H12C 0.9800 . ?
C13 H13A 0.9800 . ?
C13 H13B 0.9800 . ?
C13 H13C 0.9800 . ?
C12A H12D 0.9800 . ?
C12A H12E 0.9800 . ?
C12A H12F 0.9800 . ?
C13A H13D 0.9800 . ?
C13A H13E 0.9800 . ?
C13A H13F 0.9800 . ?
C14 C16 1.530(10) . ?
C14 C15 1.533(13) . ?
C14 H14 1.0000 . ?
C15 H15A 0.9800 . ?
C15 H15B 0.9800 . ?
C15 H15C 0.9800 . ?
C16 H16A 0.9800 . ?
C16 H16B 0.9800 . ?
C16 H16C 0.9800 . ?
C21 C22 1.558(14) . ?
C21 H21A 0.9800 . ?
C21 H21B 0.9800 . ?
C21 H21C 0.9800 . ?
C22 C23 1.336(17) . ?
C22 H22A 0.9900 . ?
C22 H22B 0.9900 . ?
C23 C23 1.453(18) 5_676 ?
C23 H23A 0.9900 . ?
C23 H23B 0.9900 . ?

loop_
_geom_torsion_atom_site_label_1
_geom_torsion_atom_site_label_2
_geom_torsion_atom_site_label_3
_geom_torsion_atom_site_label_4
_geom_torsion
_geom_torsion_site_symmetry_1
_geom_torsion_site_symmetry_2
_geom_torsion_site_symmetry_3
_geom_torsion_site_symmetry_4
_geom_torsion_publ_flag
P1 Pb1 P1 P1 95.55(18) 6_565 . . 2_656 ?
P1 Pb1 P1 P1 61.41(15) 5_666 . . 2_656 ?
Pb1 Pb1 P1 P1 61.41(15) 5_666 . . 2_656 ?
P1 Pb1 P1 C1 151.47(17) 6_565 . . . ?
P1 Pb1 P1 C1 117.3(3) 5_666 . . . ?
P1 Pb1 P1 C1 55.9(2) 2_656 . . . ?
Pb1 Pb1 P1 C1 117.3(3) 5_666 . . . ?
P1 Pb1 P1 Pb1 34.14(16) 6_565 . . 5_666 ?
P1 Pb1 P1 Pb1 0.0 5_666 . . 5_666 ?
P1 Pb1 P1 Pb1 -61.41(15) 2_656 . . 5_666 ?
P1 Pb1 P1 Pb2 123.8(4) 6_565 . . . ?
P1 Pb1 P1 Pb2 89.6(4) 5_666 . . . ?
P1 Pb1 P1 Pb2 28.2(4) 2_656 . . . ?
Pb1 Pb1 P1 Pb2 89.6(4) 5_666 . . . ?
P1 Pb1 P1 Pb2 24.17(18) 6_565 . . 5_666 ?
P1 Pb1 P1 Pb2 -9.97(5) 5_666 . . 5_666 ?
P1 Pb1 P1 Pb2 -71.37(17) 2_656 . . 5_666 ?
Pb1 Pb1 P1 Pb2 -9.97(5) 5_666 . . 5_666 ?
P1 Pb2 P1 P1 101.46(15) 6_565 . . 2_656 ?
P1 Pb2 P1 P1 69.36(16) 5_666 . . 2_656 ?
P1 Pb2 P1 C1 155.50(15) 6_565 . . . ?
P1 Pb2 P1 C1 123.4(2) 5_666 . . . ?
P1 Pb2 P1 C1 54.0(2) 2_656 . . . ?
P1 Pb2 P1 Pb1 -49.4(4) 6_565 . . . ?
P1 Pb2 P1 Pb1 -81.6(4) 5_666 . . . ?
P1 Pb2 P1 Pb1 -150.9(4) 2_656 . . . ?
P1 Pb2 P1 Pb1 40.90(14) 6_565 . . 5_666 ?
P1 Pb2 P1 Pb1 8.80(5) 5_666 . . 5_666 ?
P1 Pb2 P1 Pb1 -60.56(15) 2_656 . . 5_666 ?
P1 Pb2 P1 Pb2 32.10(14) 6_565 . . 5_666 ?
P1 Pb2 P1 Pb2 0.0 5_666 . . 5_666 ?
P1 Pb2 P1 Pb2 -69.36(16) 2_656 . . 5_666 ?
P1 P1 C1 C2 112.4(4) 2_656 . . . ?
Pb1 P1 C1 C2 49.0(5) . . . . ?
Pb1 P1 C1 C2 155.8(4) 5_666 . . . ?
Pb2 P1 C1 C2 54.2(5) . . . . ?
Pb2 P1 C1 C2 167.8(4) 5_666 . . . ?
P1 P1 C1 C2 -93.4(5) 2_656 . . 2_656 ?
Pb1 P1 C1 C2 -156.9(5) . . . 2_656 ?
Pb1 P1 C1 C2 -50.0(5) 5_666 . . 2_656 ?
Pb2 P1 C1 C2 -151.6(5) . . . 2_656 ?
Pb2 P1 C1 C2 -38.0(5) 5_666 . . 2_656 ?
Pb1 P1 C1 P1 -63.4(3) . . . 2_656 ?
Pb1 P1 C1 P1 43.42(16) 5_666 . . 2_656 ?
Pb2 P1 C1 P1 -58.2(2) . . . 2_656 ?
Pb2 P1 C1 P1 55.43(19) 5_666 . . 2_656 ?
C2 C1 C2 C3 -0.5(5) 2_656 . . . ?
P1 C1 C2 C3 154.7(6) . . . . ?
P1 C1 C2 C3 -153.7(6) 2_656 . . . ?
C2 C1 C2 C5 179.6(8) 2_656 . . . ?
P1 C1 C2 C5 -25.2(8) . . . . ?
P1 C1 C2 C5 26.5(9) 2_656 . . . ?
C1 C2 C3 C4 1.1(11) . . . . ?
C5 C2 C3 C4 -179.0(6) . . . . ?
C2 C3 C4 C3 -0.5(6) . . . 2_656 ?
C3 C2 C5 C6 87.8(9) . . . . ?
C1 C2 C5 C6 -92.3(8) . . . . ?
C3 C2 C5 C10 -90.1(9) . . . . ?
C1 C2 C5 C10 89.8(8) . . . . ?
C10 C5 C6 C7 -2.1(10) . . . . ?
C2 C5 C6 C7 -180.0(7) . . . . ?
C10 C5 C6 C11 178.2(6) . . . . ?
C2 C5 C6 C11 0.3(10) . . . . ?
C5 C6 C7 C8 1.4(12) . . . . ?
C11 C6 C7 C8 -178.8(7) . . . . ?
C6 C7 C8 C9 0.6(13) . . . . ?
C7 C8 C9 C10 -2.1(12) . . . . ?
C6 C5 C10 C9 0.7(10) . . . . ?
C2 C5 C10 C9 178.6(7) . . . . ?
C6 C5 C10 C14 -177.2(6) . . . . ?
C2 C5 C10 C14 0.7(10) . . . . ?
C8 C9 C10 C5 1.5(11) . . . . ?
C8 C9 C10 C14 179.4(7) . . . . ?
C7 C6 C11 C12 -84.6(12) . . . . ?
C5 C6 C11 C12 95.1(12) . . . . ?
C7 C6 C11 C13 50.1(11) . . . . ?
C5 C6 C11 C13 -130.2(9) . . . . ?
C5 C10 C14 C16 104.5(9) . . . . ?
C9 C10 C14 C16 -73.4(10) . . . . ?
C5 C10 C14 C15 -130.8(9) . . . . ?
C9 C10 C14 C15 51.3(11) . . . . ?
C21 C22 C23 C23 180.0(10) . . . 5_676 ?
